data_4322341
loop_
_publ_author_name
'F. Albert Cotton'
'Evgeny V. Dikarev'
'Santiago Herrero'
'Barbara Modec'

_publ_section_title
;
 Mixed Chloride/Amine Complexes of Dimolybdenum(II,II). 4. Rotational
 Isomers of Mo2Cl4(R-py)4 (R-py = 4-Picoline, 3,5-Lutidine, and
 4-tert-Butylpyridine)
;
_journal_name_full 'Inorganic Chemistry'
_journal_page_first 4882
_journal_page_last 4887
_journal_paper_doi 10.1021/ic990728k
_journal_volume 38
_journal_year 1999
_chemical_compound_source synthesized
_chemical_formula_analytical 'not measured'
_chemical_formula_moiety
;
 Mo2 Cl4 (N C5 H4 C (C H3)3)4, 0.67(O C4 H8)
;
_chemical_formula_structural
;
 1,3,5,7/1,3,6,8 (D2h/D2d)-Mo2Cl4(4-t-Bu-py)4,0.67(THF)
;
_chemical_formula_sum 'C38.67 H57.33 Cl4 Mo2 N4 O0.67'
_chemical_formula_weight 922.57
_chemical_melting_point ?
_chemical_name_systematic
; 
 Bis(trans-dichloro-bis(4-tert-butylpyridine))-di-molybdenum (II),
 D2h/D2d-isomers, tetrahydrofurane solvate
;
_space_group_IT_number 61
_symmetry_cell_setting orthorhombic
_symmetry_space_group_name_Hall '-P 2ac 2ab'
_symmetry_space_group_name_H-M 'P b c a'
_atom_sites_solution_hydrogens geom
_atom_sites_solution_primary direct
_atom_sites_solution_secondary difmap
_audit_creation_method SHELXL
_cell_angle_alpha 90.00
_cell_angle_beta 90.00
_cell_angle_gamma 90.00
_cell_formula_units_Z 12
_cell_length_a 25.7267(9)
_cell_length_b 15.6628(8)
_cell_length_c 32.236(3)
_cell_measurement_reflns_used 250
_cell_measurement_temperature 213(2)
_cell_measurement_theta_max 20.8
_cell_measurement_theta_min 9.05
_cell_volume 12989.6(15)
_computing_cell_refinement 'MADNES (Enraf-Nonius, 1989)'
_computing_data_collection 'MADNES (Enraf-Nonius, 1989)'
_computing_data_reduction 'PROCOR (Kabsch, 1988)'
_computing_molecular_graphics 'SHELXTL V.5 (Siemens, 1994)'
_computing_publication_material CIFTAB
_computing_structure_refinement 'SHELXL-93 (Sheldrick, 1993)'
_computing_structure_solution 'SHELXTL V.5 (Siemens, 1994)'
_diffrn_ambient_temperature 213(2)
_diffrn_measurement_device 'Nonius FAST area detector'
_diffrn_measurement_method 'Ellipsoid-mask fitting'
_diffrn_radiation_monochromator graphite
_diffrn_radiation_source 'fine-focus sealed tube'
_diffrn_radiation_type MoK\a
_diffrn_radiation_wavelength 0.71073
_diffrn_reflns_av_R_equivalents 0.0848
_diffrn_reflns_av_sigmaI/netI 0.0428
_diffrn_reflns_limit_h_max 27
_diffrn_reflns_limit_h_min -27
_diffrn_reflns_limit_k_max 13
_diffrn_reflns_limit_k_min -16
_diffrn_reflns_limit_l_max 34
_diffrn_reflns_limit_l_min -34
_diffrn_reflns_number 50388
_diffrn_reflns_theta_max 22.50
_diffrn_reflns_theta_min 1.98
_diffrn_standards_number 'none (area detector data)'
_exptl_absorpt_coefficient_mu 0.858
_exptl_absorpt_correction_type none
_exptl_crystal_colour red
_exptl_crystal_density_diffrn 1.415
_exptl_crystal_density_meas ?
_exptl_crystal_density_method none
_exptl_crystal_description blocks
_exptl_crystal_F_000 5696
_exptl_crystal_size_max 0.28
_exptl_crystal_size_mid 0.20
_exptl_crystal_size_min 0.20
_refine_diff_density_max 1.240
_refine_diff_density_min -0.759
_refine_diff_density_rms 0.107
_refine_ls_extinction_coef noref
_refine_ls_extinction_method none
_refine_ls_goodness_of_fit_all 1.124
_refine_ls_goodness_of_fit_obs 1.110
_refine_ls_hydrogen_treatment noref
_refine_ls_matrix_type full
_refine_ls_number_parameters 648
_refine_ls_number_reflns 8464
_refine_ls_number_restraints 24
_refine_ls_restrained_S_all 1.134
_refine_ls_restrained_S_obs 1.112
_refine_ls_R_factor_all 0.0531
_refine_ls_R_factor_obs 0.0439
_refine_ls_shift/esd_max 0.001
_refine_ls_shift/esd_mean 0.000
_refine_ls_structure_factor_coef Fsqd
_refine_ls_weighting_details 'w=1/[\s^2^(Fo^2^)+(0.0393P)^2^+48.5578P] where P=(Fo^2^+2Fc^2^)/3'
_refine_ls_weighting_scheme calc
_refine_ls_wR_factor_all 0.1128
_refine_ls_wR_factor_obs 0.1020
_reflns_number_observed 7303
_reflns_number_total 8464
_reflns_observed_criterion >2sigma(I)
_cod_data_source_file ic990728k_7.cif
_cod_data_source_block Mo2Cl4(4-t-Bu-py)4,2/3THF_(3ab,2/3THF)
_cod_depositor_comments
;
The following automatic conversions were performed:

'_chemical_melting_point' value 'not measured' was changed to '?' -
the value is undefined or not given.

Automatic conversion script
Id: cif_fix_values 1673 2011-04-08 12:14:43Z adriana 

The following automatic conversions were performed:

'_exptl_crystal_density_meas' value 'not measured' was changed to '?'
- the value is perceived as not measured.

Automatic conversion script
Id: cif_fix_values 3008 2015-01-20 13:52:24Z robertas 

The following automatic conversions were performed:

'_refine_ls_weighting_scheme' value 'calc
w=1/[\s^2^(Fo^2^)+(0.0393P)^2^+48.5578P] where P=(Fo^2^+2Fc^2^)/3'
was changed to 'calc'. New tag '_refine_ls_weighting_details' was
created. The value of the new tag was set to
'w=1/[\s^2^(Fo^2^)+(0.0393P)^2^+48.5578P] where P=(Fo^2^+2Fc^2^)/3'.

Automatic conversion script
Id: cif_fix_values 3143 2015-03-26 13:38:13Z robertas 
;
_cod_original_cell_volume 12990(2)
_cod_database_code 4322341

loop_
_symmetry_equiv_pos_as_xyz
'x, y, z'
'-x+1/2, -y, z+1/2'
'-x, y+1/2, -z+1/2'
'x+1/2, -y+1/2, -z'
'-x, -y, -z'
'x-1/2, y, -z-1/2'
'x, -y-1/2, z-1/2'
'-x-1/2, y-1/2, z'

loop_
_atom_site_aniso_label
_atom_site_aniso_U_11
_atom_site_aniso_U_22
_atom_site_aniso_U_33
_atom_site_aniso_U_23
_atom_site_aniso_U_13
_atom_site_aniso_U_12
Mo1 0.0238(2) 0.0158(2) 0.0195(2) -0.0017(2) -0.0010(2) -0.0012(2)
Mo2 0.0240(2) 0.0148(2) 0.0214(2) 0.0003(2) -0.0007(2) -0.0011(2)
Mo3 0.0230(2) 0.0176(3) 0.0203(2) 0.0017(2) -0.0011(2) -0.0010(2)
Cl1 0.0452(8) 0.0249(7) 0.0322(7) -0.0058(6) 0.0044(6) 0.0062(6)
Cl2 0.0459(8) 0.0216(7) 0.0273(7) -0.0021(6) -0.0066(6) -0.0096(6)
Cl3 0.0426(8) 0.0287(8) 0.0288(7) 0.0066(6) 0.0065(6) -0.0003(6)
Cl4 0.0377(8) 0.0260(7) 0.0341(7) 0.0013(6) -0.0112(6) 0.0037(6)
Cl5 0.0353(7) 0.0348(8) 0.0317(7) 0.0030(6) -0.0106(6) -0.0096(6)
Cl6 0.0483(8) 0.0280(8) 0.0259(7) -0.0044(6) -0.0031(6) -0.0012(6)
N1 0.027(2) 0.020(2) 0.026(2) -0.002(2) -0.003(2) -0.003(2)
N2 0.024(2) 0.020(2) 0.026(2) -0.001(2) -0.001(2) -0.001(2)
N3 0.028(2) 0.017(2) 0.028(2) 0.001(2) -0.004(2) -0.004(2)
N4 0.029(2) 0.023(2) 0.026(2) 0.002(2) 0.006(2) -0.001(2)
N5 0.029(2) 0.023(2) 0.022(2) -0.001(2) -0.002(2) 0.002(2)
N6 0.022(2) 0.025(2) 0.025(2) 0.000(2) 0.001(2) -0.003(2)
C1 0.067(4) 0.020(3) 0.028(3) 0.000(3) -0.002(3) 0.000(3)
C2 0.076(5) 0.031(4) 0.026(3) -0.006(3) -0.015(3) -0.007(3)
C3 0.030(3) 0.039(4) 0.035(3) 0.010(3) -0.007(2) -0.006(3)
C4 0.054(4) 0.032(4) 0.047(4) 0.005(3) -0.007(3) 0.006(3)
C5 0.051(4) 0.031(4) 0.029(3) -0.004(3) -0.007(3) 0.004(3)
C6 0.051(4) 0.054(4) 0.039(3) 0.020(3) -0.015(3) -0.013(3)
C10 0.033(3) 0.032(3) 0.021(3) -0.002(2) 0.000(2) -0.002(2)
C11 0.042(3) 0.032(3) 0.032(3) 0.005(3) 0.000(3) -0.009(3)
C12 0.031(3) 0.054(4) 0.025(3) 0.004(3) 0.001(2) -0.004(3)
C13 0.047(4) 0.051(4) 0.020(3) -0.008(3) 0.000(2) 0.001(3)
C14 0.041(3) 0.027(3) 0.028(3) -0.003(3) -0.003(2) -0.006(3)
C15 0.045(4) 0.091(6) 0.028(3) 0.011(3) 0.003(3) -0.015(4)
C19 0.041(3) 0.027(3) 0.029(3) -0.001(3) -0.015(2) 0.003(3)
C20 0.055(4) 0.013(3) 0.035(3) 0.002(2) -0.008(3) -0.001(3)
C21 0.023(3) 0.015(3) 0.035(3) -0.001(2) 0.000(2) -0.003(2)
C22 0.053(4) 0.025(3) 0.030(3) -0.004(3) -0.014(3) -0.006(3)
C23 0.047(3) 0.026(3) 0.027(3) 0.003(3) -0.004(2) 0.000(3)
C24 0.029(3) 0.024(3) 0.047(3) -0.008(3) 0.001(2) -0.002(2)
C25 0.157(9) 0.039(4) 0.056(5) -0.025(4) 0.015(5) -0.030(5)
C26 0.067(5) 0.021(4) 0.117(7) -0.013(4) -0.030(4) -0.001(3)
C27 0.044(4) 0.031(4) 0.103(6) -0.019(4) 0.007(4) -0.009(3)
C28 0.043(3) 0.031(3) 0.038(3) 0.004(3) 0.016(3) -0.001(3)
C29 0.049(4) 0.025(3) 0.042(3) -0.003(3) 0.023(3) 0.002(3)
C30 0.034(3) 0.025(3) 0.037(3) -0.005(3) 0.000(2) 0.001(2)
C31 0.038(3) 0.017(3) 0.033(3) 0.001(2) 0.003(2) -0.005(2)
C32 0.035(3) 0.023(3) 0.027(3) 0.003(2) 0.002(2) 0.001(2)
C33 0.039(3) 0.025(3) 0.041(3) -0.009(3) 0.000(3) 0.005(3)
C34 0.066(5) 0.046(4) 0.066(5) -0.008(4) 0.022(4) 0.016(4)
C35 0.055(4) 0.045(4) 0.066(4) -0.011(4) -0.011(3) 0.022(3)
C36 0.054(4) 0.037(4) 0.078(5) -0.018(4) -0.001(4) 0.004(3)
C37 0.036(3) 0.023(3) 0.034(3) 0.001(3) -0.004(2) 0.005(2)
C38 0.037(3) 0.030(3) 0.030(3) -0.002(3) -0.007(2) 0.008(3)
C39 0.044(3) 0.023(3) 0.026(3) 0.002(2) 0.002(2) 0.010(3)
C40 0.039(3) 0.019(3) 0.038(3) -0.001(3) -0.002(3) -0.002(2)
C41 0.033(3) 0.021(3) 0.032(3) 0.005(2) -0.004(2) -0.002(2)
C42 0.054(4) 0.022(3) 0.040(3) 0.009(3) 0.000(3) 0.006(3)
C43 0.071(5) 0.043(4) 0.087(6) 0.026(4) 0.020(4) 0.019(4)
C44 0.083(6) 0.027(4) 0.101(6) 0.022(4) -0.017(5) -0.003(4)
C45 0.110(7) 0.065(5) 0.047(4) 0.019(4) 0.014(4) 0.021(5)
C46 0.027(3) 0.023(3) 0.028(3) -0.001(2) 0.002(2) 0.004(2)
C47 0.030(3) 0.022(3) 0.027(3) 0.002(2) 0.001(2) 0.001(2)
C48 0.038(3) 0.024(3) 0.026(3) 0.000(2) 0.007(2) 0.002(2)
C49 0.033(3) 0.036(3) 0.041(3) 0.008(3) -0.002(3) -0.014(3)
C50 0.028(3) 0.041(4) 0.033(3) 0.008(3) -0.005(2) -0.005(3)
C51 0.038(3) 0.029(3) 0.034(3) 0.008(3) 0.008(2) 0.002(3)
C52 0.085(5) 0.029(4) 0.061(4) 0.004(3) 0.013(4) -0.006(3)
C53 0.055(4) 0.036(4) 0.045(4) 0.004(3) 0.014(3) -0.013(3)
C54 0.064(4) 0.038(4) 0.036(3) 0.020(3) 0.007(3) 0.005(3)

loop_
_atom_site_label
_atom_site_type_symbol
_atom_site_fract_x
_atom_site_fract_y
_atom_site_fract_z
_atom_site_U_iso_or_equiv
_atom_site_thermal_displace_type
_atom_site_occupancy
_atom_site_calc_flag
_atom_site_refinement_flags
_atom_site_disorder_group
Mo1 Mo 0.22610(2) 0.09765(3) 0.207393(12) 0.01967(13) Uani 1 d . .
Mo2 Mo 0.14361(2) 0.08744(3) 0.213804(12) 0.02005(13) Uani 1 d . .
Mo3 Mo 0.03523(2) 0.47674(3) 0.486457(12) 0.02031(13) Uani 1 d . .
Cl1 Cl 0.25988(5) -0.02543(8) 0.17064(4) 0.0341(3) Uani 1 d . .
Cl2 Cl 0.25250(5) 0.22936(8) 0.23979(4) 0.0316(3) Uani 1 d . .
Cl3 Cl 0.12595(5) 0.02595(9) 0.28106(4) 0.0334(3) Uani 1 d . .
Cl4 Cl 0.10285(5) 0.14667(8) 0.15296(4) 0.0326(3) Uani 1 d . .
Cl5 Cl 0.10241(5) 0.53456(9) 0.53063(4) 0.0339(3) Uani 1 d . .
Cl6 Cl 0.01489(5) 0.39130(9) 0.42636(4) 0.0341(3) Uani 1 d . .
N1 N 0.2491(2) 0.0338(3) 0.26694(12) 0.0244(9) Uani 1 d . .
N2 N 0.22880(15) 0.1638(3) 0.14548(12) 0.0233(9) Uani 1 d . .
N3 N 0.1337(2) -0.0428(3) 0.18649(12) 0.0243(10) Uani 1 d . .
N4 N 0.1222(2) 0.2152(3) 0.24016(12) 0.0258(10) Uani 1 d . .
N5 N 0.0432(2) 0.3507(3) 0.51848(12) 0.0245(10) Uani 1 d . .
N6 N 0.05351(15) 0.5781(3) 0.43926(12) 0.0241(10) Uani 1 d . .
C1 C 0.2491(2) 0.0753(4) 0.3034(2) 0.0385(14) Uani 1 d . .
H1A H 0.2386(2) 0.1329(4) 0.3036(2) 0.046 Uiso 1 calc R .
C2 C 0.2633(3) 0.0389(4) 0.3402(2) 0.044(2) Uani 1 d . .
H2A H 0.2633(3) 0.0722(4) 0.3645(2) 0.053 Uiso 1 calc R .
C3 C 0.2777(2) -0.0453(4) 0.3424(2) 0.0348(14) Uani 1 d . .
C4 C 0.2764(2) -0.0886(4) 0.3054(2) 0.045(2) Uani 1 d . .
H4A H 0.2851(2) -0.1469(4) 0.3049(2) 0.053 Uiso 1 calc R .
C5 C 0.2627(2) -0.0485(4) 0.2691(2) 0.0368(14) Uani 1 d . .
H5A H 0.2629(2) -0.0806(4) 0.2445(2) 0.044 Uiso 1 calc R .
C6 C 0.2944(2) -0.0896(4) 0.3827(2) 0.048(2) Uani 1 d D 1
C7 C 0.2667(6) -0.1739(9) 0.3871(5) 0.049(4) Uiso 0.50 d PD 1
H7A H 0.2295(6) -0.1647(9) 0.3863(5) 0.074 Uiso 0.50 calc PR 1
H7B H 0.2762(6) -0.1999(9) 0.4134(5) 0.074 Uiso 0.50 calc PR 1
H7C H 0.2768(6) -0.2114(9) 0.3646(5) 0.074 Uiso 0.50 calc PR 1
C8 C 0.2804(7) -0.0334(9) 0.4216(4) 0.044(3) Uiso 0.50 d PD 1
H8A H 0.2977(7) 0.0214(9) 0.4195(4) 0.065 Uiso 0.50 calc PR 1
H8B H 0.2917(7) -0.0623(9) 0.4466(4) 0.065 Uiso 0.50 calc PR 1
H8C H 0.2431(7) -0.0247(9) 0.4227(4) 0.065 Uiso 0.50 calc PR 1
C9 C 0.3530(4) -0.0932(11) 0.3833(4) 0.041(3) Uiso 0.50 d PD 1
H9A H 0.3670(4) -0.0360(11) 0.3802(4) 0.062 Uiso 0.50 calc PR 1
H9B H 0.3652(4) -0.1287(11) 0.3607(4) 0.062 Uiso 0.50 calc PR 1
H9C H 0.3646(4) -0.1172(11) 0.4095(4) 0.062 Uiso 0.50 calc PR 1
C6X C 0.2944(2) -0.0896(4) 0.3827(2) 0.990 Uiso 0.00 d PD 2
C7X C 0.2957(13) -0.1882(12) 0.3765(9) 0.063(8) Uiso 0.250(3) d PD 2
H7XA H 0.2624(13) -0.2074(12) 0.3659(9) 0.095 Uiso 0.25 calc PR 2
H7XB H 0.3026(13) -0.2157(12) 0.4029(9) 0.095 Uiso 0.25 calc PR 2
H7XC H 0.3229(13) -0.2028(12) 0.3569(9) 0.095 Uiso 0.25 calc PR 2
C8X C 0.2538(12) -0.0733(23) 0.4176(9) 0.079(10) Uiso 0.25 d PD 2
H8XA H 0.2203(12) -0.0956(23) 0.4091(9) 0.119 Uiso 0.25 calc PR 2
H8XB H 0.2510(12) -0.0125(23) 0.4226(9) 0.119 Uiso 0.25 calc PR 2
H8XC H 0.2650(12) -0.1018(23) 0.4428(9) 0.119 Uiso 0.25 calc PR 2
C9X C 0.3439(12) -0.0530(26) 0.3990(13) 0.112(15) Uiso 0.25 d PD 2
H9XA H 0.3534(12) -0.0822(26) 0.4244(13) 0.167 Uiso 0.25 calc PR 2
H9XB H 0.3392(12) 0.0073(26) 0.4046(13) 0.167 Uiso 0.25 calc PR 2
H9XC H 0.3712(12) -0.0604(26) 0.3786(13) 0.167 Uiso 0.25 calc PR 2
C6Y C 0.2944(2) -0.0896(4) 0.3827(2) 0.990 Uiso 0.00 d PD 3
C7Y C 0.2498(9) -0.1473(18) 0.3965(8) 0.048(7) Uiso 0.250(3) d PD 3
H7YA H 0.2593(9) -0.1762(18) 0.4219(8) 0.072 Uiso 0.25 calc PR 3
H7YB H 0.2428(9) -0.1893(18) 0.3750(8) 0.072 Uiso 0.25 calc PR 3
H7YC H 0.2189(9) -0.1131(18) 0.4011(8) 0.072 Uiso 0.25 calc PR 3
C8Y C 0.3071(15) -0.0277(18) 0.4187(10) 0.083(12) Uiso 0.25 d PD 3
H8YA H 0.3354(15) 0.0096(18) 0.4105(10) 0.124 Uiso 0.25 calc PR 3
H8YB H 0.3173(15) -0.0603(18) 0.4429(10) 0.124 Uiso 0.25 calc PR 3
H8YC H 0.2767(15) 0.0063(18) 0.4251(10) 0.124 Uiso 0.25 calc PR 3
C9Y C 0.3454(9) -0.1405(21) 0.3772(9) 0.058(8) Uiso 0.25 d PD 3
H9YA H 0.3729(9) -0.1022(21) 0.3684(9) 0.087 Uiso 0.25 calc PR 3
H9YB H 0.3404(9) -0.1844(21) 0.3563(9) 0.087 Uiso 0.25 calc PR 3
H9YC H 0.3548(9) -0.1669(21) 0.4033(9) 0.087 Uiso 0.25 calc PR 3
C10 C 0.2430(2) 0.2455(4) 0.14054(15) 0.0286(12) Uani 1 d . .
H10A H 0.2489(2) 0.2786(4) 0.16442(15) 0.034 Uiso 1 calc R .
C11 C 0.2495(2) 0.2838(4) 0.1023(2) 0.0353(13) Uani 1 d . .
H11A H 0.2592(2) 0.3416(4) 0.1011(2) 0.042 Uiso 1 calc R .
C12 C 0.2422(2) 0.2394(4) 0.0659(2) 0.0364(14) Uani 1 d . .
C13 C 0.2261(2) 0.1552(4) 0.0711(2) 0.0392(15) Uani 1 d . .
H13A H 0.2197(2) 0.1213(4) 0.0476(2) 0.047 Uiso 1 calc R .
C14 C 0.2196(2) 0.1208(4) 0.1100(2) 0.0319(13) Uani 1 d . .
H14A H 0.2080(2) 0.0640(4) 0.1119(2) 0.038 Uiso 1 calc R .
C15 C 0.2517(2) 0.2763(5) 0.0227(2) 0.055(2) Uani 1 d D 1
C16 C 0.2592(5) 0.3781(7) 0.0263(4) 0.031(3) Uiso 0.50 d PD 1
H16A H 0.2282(5) 0.4033(7) 0.0383(4) 0.047 Uiso 0.50 calc PR 1
H16B H 0.2650(5) 0.4019(7) -0.0011(4) 0.047 Uiso 0.50 calc PR 1
H16C H 0.2889(5) 0.3904(7) 0.0438(4) 0.047 Uiso 0.50 calc PR 1
C17 C 0.3010(5) 0.2442(10) 0.0041(4) 0.044(4) Uiso 0.50 d PD 1
H17A H 0.3299(5) 0.2581(10) 0.0222(4) 0.066 Uiso 0.50 calc PR 1
H17B H 0.3063(5) 0.2708(10) -0.0228(4) 0.066 Uiso 0.50 calc PR 1
H17C H 0.2989(5) 0.1827(10) 0.0007(4) 0.066 Uiso 0.50 calc PR 1
C18 C 0.2052(6) 0.2566(13) -0.0041(7) 0.057(8) Uiso 0.50 d PD 1
H18A H 0.1741(6) 0.2785(13) 0.0090(7) 0.086 Uiso 0.50 calc PR 1
H18B H 0.2022(6) 0.1953(13) -0.0076(7) 0.086 Uiso 0.50 calc PR 1
H18C H 0.2096(6) 0.2834(13) -0.0310(7) 0.086 Uiso 0.50 calc PR 1
C15X C 0.2517(2) 0.2763(5) 0.0227(2) 0.990 Uiso 0.00 d PD 2
C16X C 0.2760(7) 0.3611(10) 0.0225(6) 0.078(7) Uiso 0.500(3) d PD 2
H16D H 0.2807(7) 0.3800(10) -0.0059(6) 0.118 Uiso 0.50 calc PR 2
H16E H 0.3095(7) 0.3581(10) 0.0362(6) 0.118 Uiso 0.50 calc PR 2
H16F H 0.2538(7) 0.4012(10) 0.0371(6) 0.118 Uiso 0.50 calc PR 2
C17X C 0.2917(5) 0.2109(10) 0.0008(5) 0.053(4) Uiso 0.50 d PD 2
H17D H 0.2766(5) 0.1541(10) 0.0004(5) 0.080 Uiso 0.50 calc PR 2
H17E H 0.3240(5) 0.2098(10) 0.0162(5) 0.080 Uiso 0.50 calc PR 2
H17F H 0.2983(5) 0.2293(10) -0.0275(5) 0.080 Uiso 0.50 calc PR 2
C18X C 0.2015(5) 0.2751(12) -0.0035(5) 0.033(5) Uiso 0.50 d PD 2
H18D H 0.1864(5) 0.2184(12) -0.0028(5) 0.049 Uiso 0.50 calc PR 2
H18E H 0.2097(5) 0.2902(12) -0.0319(5) 0.049 Uiso 0.50 calc PR 2
H18F H 0.1769(5) 0.3159(12) 0.0078(5) 0.049 Uiso 0.50 calc PR 2
C19 C 0.1415(2) -0.1135(4) 0.2095(2) 0.0325(13) Uani 1 d . .
H19A H 0.1550(2) -0.1073(4) 0.2364(2) 0.039 Uiso 1 calc R .
C20 C 0.1308(2) -0.1944(3) 0.1952(2) 0.0345(13) Uani 1 d . .
H20A H 0.1368(2) -0.2415(3) 0.2127(2) 0.041 Uiso 1 calc R .
C21 C 0.1114(2) -0.2079(3) 0.1561(2) 0.0242(11) Uani 1 d . .
C22 C 0.1057(2) -0.1359(3) 0.1324(2) 0.0361(14) Uani 1 d . .
H22A H 0.0940(2) -0.1410(3) 0.1049(2) 0.043 Uiso 1 calc R .
C23 C 0.1167(2) -0.0568(4) 0.1479(2) 0.0331(13) Uani 1 d . .
H23A H 0.1120(2) -0.0094(4) 0.1304(2) 0.040 Uiso 1 calc R .
C24 C 0.0953(2) -0.2962(3) 0.1405(2) 0.0333(13) Uani 1 d . .
C25 C 0.1010(4) -0.3016(5) 0.0936(2) 0.084(3) Uani 1 d . .
H25A H 0.1371(4) -0.2928(5) 0.0861(2) 0.126 Uiso 1 calc R .
H25B H 0.0797(4) -0.2579(5) 0.0807(2) 0.126 Uiso 1 calc R .
H25C H 0.0898(4) -0.3574(5) 0.0842(2) 0.126 Uiso 1 calc R .
C26 C 0.1291(3) -0.3659(4) 0.1597(3) 0.068(2) Uani 1 d . .
H26A H 0.1651(3) -0.3567(4) 0.1520(3) 0.102 Uiso 1 calc R .
H26B H 0.1178(3) -0.4213(4) 0.1497(3) 0.102 Uiso 1 calc R .
H26C H 0.1258(3) -0.3640(4) 0.1897(3) 0.102 Uiso 1 calc R .
C27 C 0.0389(2) -0.3098(4) 0.1523(3) 0.060(2) Uani 1 d . .
H27A H 0.0353(2) -0.3064(4) 0.1822(3) 0.089 Uiso 1 calc R .
H27B H 0.0277(2) -0.3657(4) 0.1429(3) 0.089 Uiso 1 calc R .
H27C H 0.0176(2) -0.2662(4) 0.1394(3) 0.089 Uiso 1 calc R .
C28 C 0.0884(2) 0.2240(4) 0.2716(2) 0.0373(14) Uani 1 d . .
H28A H 0.0799(2) 0.1755(4) 0.2873(2) 0.045 Uiso 1 calc R .
C29 C 0.0659(2) 0.3000(4) 0.2819(2) 0.0387(14) Uani 1 d . .
H29A H 0.0424(2) 0.3017(4) 0.3043(2) 0.046 Uiso 1 calc R .
C30 C 0.0764(2) 0.3741(3) 0.2605(2) 0.0319(13) Uani 1 d . .
C31 C 0.1130(2) 0.3653(3) 0.2286(2) 0.0294(12) Uani 1 d . .
H31A H 0.1232(2) 0.4134(3) 0.2133(2) 0.035 Uiso 1 calc R .
C32 C 0.1340(2) 0.2872(3) 0.2196(2) 0.0285(12) Uani 1 d . .
H32A H 0.1580(2) 0.2838(3) 0.1977(2) 0.034 Uiso 1 calc R .
C33 C 0.0504(2) 0.4596(4) 0.2699(2) 0.0347(13) Uani 1 d . .
C34 C 0.0107(3) 0.4533(5) 0.3042(2) 0.059(2) Uani 1 d . .
H34A H -0.0158(3) 0.4123(5) 0.2965(2) 0.089 Uiso 1 calc R .
H34B H -0.0051(3) 0.5088(5) 0.3086(2) 0.089 Uiso 1 calc R .
H34C H 0.0276(3) 0.4349(5) 0.3296(2) 0.089 Uiso 1 calc R .
C35 C 0.0232(3) 0.4907(4) 0.2305(2) 0.055(2) Uani 1 d . .
H35A H 0.0484(3) 0.4950(4) 0.2081(2) 0.083 Uiso 1 calc R .
H35B H 0.0078(3) 0.5463(4) 0.2355(2) 0.083 Uiso 1 calc R .
H35C H -0.0038(3) 0.4505(4) 0.2228(2) 0.083 Uiso 1 calc R .
C36 C 0.0922(3) 0.5242(4) 0.2821(2) 0.056(2) Uani 1 d . .
H36A H 0.1178(3) 0.5284(4) 0.2601(2) 0.084 Uiso 1 calc R .
H36B H 0.1090(3) 0.5057(4) 0.3075(2) 0.084 Uiso 1 calc R .
H36C H 0.0762(3) 0.5796(4) 0.2865(2) 0.084 Uiso 1 calc R .
C37 C 0.0834(2) 0.3319(3) 0.5435(2) 0.0309(13) Uani 1 d . .
H37A H 0.1076(2) 0.3751(3) 0.5495(2) 0.037 Uiso 1 calc R .
C38 C 0.0907(2) 0.2533(4) 0.5607(2) 0.0325(13) Uani 1 d . .
H38A H 0.1196(2) 0.2440(4) 0.5780(2) 0.039 Uiso 1 calc R .
C39 C 0.0564(2) 0.1868(3) 0.5533(2) 0.0312(13) Uani 1 d . .
C40 C 0.0145(2) 0.2071(3) 0.5280(2) 0.0323(13) Uani 1 d . .
H40A H -0.0106(2) 0.1652(3) 0.5222(2) 0.039 Uiso 1 calc R .
C41 C 0.0092(2) 0.2870(3) 0.5115(2) 0.0288(12) Uani 1 d . .
H41A H -0.0197(2) 0.2980(3) 0.4944(2) 0.035 Uiso 1 calc R .
C42 C 0.0652(2) 0.0984(4) 0.5728(2) 0.0386(14) Uani 1 d . .
C43 C 0.1201(3) 0.0696(5) 0.5634(3) 0.067(2) Uani 1 d . .
H43A H 0.1445(3) 0.1117(5) 0.5737(3) 0.100 Uiso 1 calc R .
H43B H 0.1243(3) 0.0635(5) 0.5336(3) 0.100 Uiso 1 calc R .
H43C H 0.1266(3) 0.0152(5) 0.5768(3) 0.100 Uiso 1 calc R .
C44 C 0.0270(3) 0.0342(4) 0.5571(3) 0.070(2) Uani 1 d . .
H44A H -0.0080(3) 0.0533(4) 0.5634(3) 0.105 Uiso 1 calc R .
H44B H 0.0332(3) -0.0204(4) 0.5705(3) 0.105 Uiso 1 calc R .
H44C H 0.0309(3) 0.0280(4) 0.5274(3) 0.105 Uiso 1 calc R .
C45 C 0.0595(4) 0.1070(5) 0.6199(2) 0.074(2) Uani 1 d . .
H45A H 0.0843(4) 0.1486(5) 0.6301(2) 0.111 Uiso 1 calc R .
H45B H 0.0661(4) 0.0522(5) 0.6328(2) 0.111 Uiso 1 calc R .
H45C H 0.0245(4) 0.1256(5) 0.6265(2) 0.111 Uiso 1 calc R .
C46 C 0.0215(2) 0.5930(3) 0.40713(15) 0.0260(12) Uani 1 d . .
H46A H -0.0099(2) 0.5624(3) 0.40565(15) 0.031 Uiso 1 calc R .
C47 C 0.0326(2) 0.6514(3) 0.3761(2) 0.0265(12) Uani 1 d . .
H47A H 0.0087(2) 0.6596(3) 0.3544(2) 0.032 Uiso 1 calc R .
C48 C 0.0785(2) 0.6981(3) 0.3766(2) 0.0292(12) Uani 1 d . .
C49 C 0.1108(2) 0.6811(4) 0.4095(2) 0.0368(14) Uani 1 d . .
H49A H 0.1428(2) 0.7096(4) 0.4114(2) 0.044 Uiso 1 calc R .
C50 C 0.0976(2) 0.6236(4) 0.4398(2) 0.0339(13) Uani 1 d . .
H50A H 0.1207(2) 0.6157(4) 0.4621(2) 0.041 Uiso 1 calc R .
C51 C 0.0928(2) 0.7644(4) 0.3436(2) 0.0340(13) Uani 1 d . .
C52 C 0.0999(3) 0.8509(4) 0.3649(2) 0.058(2) Uani 1 d . .
H52A H 0.1261(3) 0.8460(4) 0.3864(2) 0.087 Uiso 1 calc R .
H52B H 0.0672(3) 0.8686(4) 0.3772(2) 0.087 Uiso 1 calc R .
H52C H 0.1109(3) 0.8930(4) 0.3447(2) 0.087 Uiso 1 calc R .
C53 C 0.1446(2) 0.7393(4) 0.3235(2) 0.046(2) Uani 1 d . .
H53A H 0.1711(2) 0.7340(4) 0.3448(2) 0.068 Uiso 1 calc R .
H53B H 0.1549(2) 0.7828(4) 0.3038(2) 0.068 Uiso 1 calc R .
H53C H 0.1407(2) 0.6851(4) 0.3093(2) 0.068 Uiso 1 calc R .
C54 C 0.0517(3) 0.7725(4) 0.3099(2) 0.046(2) Uani 1 d . .
H54A H 0.0472(3) 0.7177(4) 0.2963(2) 0.069 Uiso 1 calc R .
H54B H 0.0627(3) 0.8146(4) 0.2897(2) 0.069 Uiso 1 calc R .
H54C H 0.0191(3) 0.7902(4) 0.3222(2) 0.069 Uiso 1 calc R .
O1 O 0.0925(3) 0.0942(5) 0.4569(2) 0.118(2) Uiso 1 d . .
C55 C 0.1302(4) 0.0438(7) 0.4366(3) 0.107(3) Uiso 1 d . .
H55A H 0.1163(4) -0.0133(7) 0.4309(3) 0.129 Uiso 1 calc R .
H55B H 0.1613(4) 0.0379(7) 0.4539(3) 0.129 Uiso 1 calc R .
C56 C 0.1429(4) 0.0883(8) 0.3973(4) 0.112(4) Uiso 1 d . .
H56A H 0.1508(4) 0.0476(8) 0.3751(4) 0.135 Uiso 1 calc R .
H56B H 0.1724(4) 0.1271(8) 0.4009(4) 0.135 Uiso 1 calc R .
C57 C 0.0941(4) 0.1361(8) 0.3887(4) 0.115(4) Uiso 1 d . .
H57A H 0.1009(4) 0.1868(8) 0.3717(4) 0.138 Uiso 1 calc R .
H57B H 0.0686(4) 0.0999(8) 0.3745(4) 0.138 Uiso 1 calc R .
C58 C 0.0760(4) 0.1601(7) 0.4307(3) 0.099(3) Uiso 1 d . .
H58A H 0.0912(4) 0.2147(7) 0.4392(3) 0.119 Uiso 1 calc R .
H58B H 0.0380(4) 0.1652(7) 0.4312(3) 0.119 Uiso 1 calc R .

loop_
_atom_type_symbol
_atom_type_description
_atom_type_scat_dispersion_real
_atom_type_scat_dispersion_imag
_atom_type_scat_source
C C 0.0033 0.0016 'International Tables Vol C Tables 4.2.6.8 and 6.1.1.4'
H H 0.0000 0.0000 'International Tables Vol C Tables 4.2.6.8 and 6.1.1.4'
N N 0.0061 0.0033 'International Tables Vol C Tables 4.2.6.8 and 6.1.1.4'
Cl Cl 0.1484 0.1585 'International Tables Vol C Tables 4.2.6.8 and 6.1.1.4'
Mo Mo -1.6832 0.6857 'International Tables Vol C Tables 4.2.6.8 and 6.1.1.4'
O O 0.0106 0.0060 'International Tables Vol C Tables 4.2.6.8 and 6.1.1.4'

loop_
_geom_angle_atom_site_label_1
_geom_angle_atom_site_label_2
_geom_angle_atom_site_label_3
_geom_angle
_geom_angle_site_symmetry_1
_geom_angle_site_symmetry_3
_geom_angle_publ_flag
Mo2 Mo1 N1 98.37(11) . . y
Mo2 Mo1 N2 98.67(10) . . y
N1 Mo1 N2 162.96(14) . . y
Mo2 Mo1 Cl2 107.57(4) . . y
N1 Mo1 Cl2 86.35(11) . . y
N2 Mo1 Cl2 88.94(11) . . y
Mo2 Mo1 Cl1 110.10(4) . . y
N1 Mo1 Cl1 88.25(11) . . y
N2 Mo1 Cl1 85.50(11) . . y
Cl2 Mo1 Cl1 142.33(5) . . y
Mo1 Mo2 N3 98.23(10) . . y
Mo1 Mo2 N4 102.37(11) . . y
N3 Mo2 N4 159.21(15) . . y
Mo1 Mo2 Cl4 108.93(4) . . y
N3 Mo2 Cl4 88.92(11) . . y
N4 Mo2 Cl4 81.83(11) . . y
Mo1 Mo2 Cl3 107.65(4) . . y
N3 Mo2 Cl3 88.18(11) . . y
N4 Mo2 Cl3 88.24(11) . . y
Cl4 Mo2 Cl3 143.34(5) . . y
Mo3 Mo3 N5 100.92(10) 5_566 . y
Mo3 Mo3 N6 102.29(10) 5_566 . y
N5 Mo3 N6 156.38(14) . . y
Mo3 Mo3 Cl6 109.44(4) 5_566 . y
N5 Mo3 Cl6 84.30(11) . . y
N6 Mo3 Cl6 83.89(11) . . y
Mo3 Mo3 Cl5 103.77(4) 5_566 . y
N5 Mo3 Cl5 89.64(11) . . y
N6 Mo3 Cl5 89.11(11) . . y
Cl6 Mo3 Cl5 146.80(5) . . y
C5 N1 C1 114.8(4) . . n
C5 N1 Mo1 122.9(3) . . n
C1 N1 Mo1 122.2(3) . . n
C10 N2 C14 115.1(4) . . n
C10 N2 Mo1 123.6(3) . . n
C14 N2 Mo1 121.1(3) . . n
C23 N3 C19 115.2(4) . . n
C23 N3 Mo2 123.6(3) . . n
C19 N3 Mo2 121.1(3) . . n
C28 N4 C32 115.6(5) . . n
C28 N4 Mo2 122.5(4) . . n
C32 N4 Mo2 120.4(3) . . n
C37 N5 C41 116.0(4) . . n
C37 N5 Mo3 122.7(3) . . n
C41 N5 Mo3 121.2(3) . . n
C50 N6 C46 115.9(4) . . n
C50 N6 Mo3 122.9(3) . . n
C46 N6 Mo3 121.0(3) . . n
N1 C1 C2 123.9(5) . . n
C1 C2 C3 121.2(5) . . n
C4 C3 C2 115.0(5) . . n
C4 C3 C6Y 121.3(5) . . n
C2 C3 C6Y 123.7(5) . . n
C4 C3 C6 121.3(5) . . n
C2 C3 C6 123.7(5) . . n
C4 C3 C6X 121.3(5) . . n
C2 C3 C6X 123.7(5) . . n
C3 C4 C5 121.4(6) . . n
N1 C5 C4 123.6(5) . . n
C7 C6 C9 115.9(10) . . n
C7 C6 C3 110.2(7) . . n
C9 C6 C3 108.0(6) . . n
C7 C6 C8 107.8(9) . . n
C9 C6 C8 103.7(9) . . n
C3 C6 C8 111.0(7) . . n
C9X C6X C3 111.3(17) . . n
C9X C6X C8X 104.7(18) . . n
C3 C6X C8X 110.5(13) . . n
C9X C6X C7X 114.0(19) . . n
C3 C6X C7X 110.3(12) . . n
C8X C6X C7X 105.6(16) . . n
C7Y C6Y C3 107.7(11) . . n
C7Y C6Y C9Y 111.4(16) . . n
C3 C6Y C9Y 112.0(12) . . n
C7Y C6Y C8Y 108.2(16) . . n
C3 C6Y C8Y 114.3(14) . . n
C9Y C6Y C8Y 103.2(16) . . n
N2 C10 C11 123.6(5) . . n
C12 C11 C10 121.7(5) . . n
C11 C12 C13 114.6(5) . . n
C11 C12 C15X 124.3(6) . . n
C13 C12 C15X 121.0(5) . . n
C11 C12 C15 124.3(6) . . n
C13 C12 C15 121.0(5) . . n
C14 C13 C12 121.2(5) . . n
N2 C14 C13 123.7(5) . . n
C17 C15 C18 112.0(11) . . n
C17 C15 C12 112.1(7) . . n
C18 C15 C12 108.6(10) . . n
C17 C15 C16 105.1(9) . . n
C18 C15 C16 109.8(10) . . n
C12 C15 C16 109.2(7) . . n
C16X C15X C12 114.4(9) . . n
C16X C15X C18X 111.4(11) . . n
C12 C15X C18X 111.1(8) . . n
C16X C15X C17X 107.5(10) . . n
C12 C15X C17X 105.1(8) . . n
C18X C15X C17X 106.6(9) . . n
N3 C19 C20 122.9(5) . . n
C21 C20 C19 121.5(5) . . n
C22 C21 C20 115.1(5) . . n
C22 C21 C24 122.1(5) . . n
C20 C21 C24 122.7(5) . . n
C23 C22 C21 121.4(5) . . n
N3 C23 C22 123.9(5) . . n
C27 C24 C25 109.5(6) . . n
C27 C24 C26 110.0(6) . . n
C25 C24 C26 108.0(6) . . n
C27 C24 C21 107.8(4) . . n
C25 C24 C21 110.6(5) . . n
C26 C24 C21 111.0(5) . . n
N4 C28 C29 123.4(5) . . n
C28 C29 C30 121.8(5) . . n
C29 C30 C31 114.6(5) . . n
C29 C30 C33 123.5(5) . . n
C31 C30 C33 121.9(5) . . n
C32 C31 C30 120.8(5) . . n
N4 C32 C31 123.7(5) . . n
C34 C33 C36 109.3(5) . . n
C34 C33 C30 112.7(5) . . n
C36 C33 C30 108.9(5) . . n
C34 C33 C35 108.6(5) . . n
C36 C33 C35 109.0(5) . . n
C30 C33 C35 108.2(5) . . n
N5 C37 C38 123.2(5) . . n
C37 C38 C39 121.3(5) . . n
C38 C39 C40 115.1(5) . . n
C38 C39 C42 120.8(5) . . n
C40 C39 C42 124.1(5) . . n
C41 C40 C39 121.1(5) . . n
N5 C41 C40 123.2(5) . . n
C44 C42 C43 110.2(6) . . n
C44 C42 C45 109.4(6) . . n
C43 C42 C45 108.3(6) . . n
C44 C42 C39 111.8(5) . . n
C43 C42 C39 108.8(5) . . n
C45 C42 C39 108.2(5) . . n
N6 C46 C47 123.0(5) . . n
C46 C47 C48 120.9(5) . . n
C49 C48 C47 114.9(5) . . n
C49 C48 C51 121.5(5) . . n
C47 C48 C51 123.5(5) . . n
C50 C49 C48 121.9(5) . . n
N6 C50 C49 123.3(5) . . n
C54 C51 C52 109.3(5) . . n
C54 C51 C48 112.6(5) . . n
C52 C51 C48 108.4(5) . . n
C54 C51 C53 108.9(5) . . n
C52 C51 C53 108.3(5) . . n
C48 C51 C53 109.1(4) . . n
C58 O1 C55 109.8(8) . . n
O1 C55 C56 106.6(9) . . n
C55 C56 C57 102.2(9) . . n
C58 C57 C56 102.8(9) . . n
O1 C58 C57 105.7(9) . . n

loop_
_geom_bond_atom_site_label_1
_geom_bond_atom_site_label_2
_geom_bond_distance
_geom_bond_site_symmetry_2
_geom_bond_publ_flag
Mo1 Mo2 2.1382(6) . y
Mo1 N1 2.244(4) . y
Mo1 N2 2.250(4) . y
Mo1 Cl2 2.4099(13) . y
Mo1 Cl1 2.4238(13) . y
Mo2 N3 2.236(4) . y
Mo2 N4 2.243(4) . y
Mo2 Cl4 2.4097(13) . y
Mo2 Cl3 2.4154(13) . y
Mo3 Mo3 2.1401(8) 5_566 y
Mo3 N5 2.237(4) . y
Mo3 N6 2.249(4) . y
Mo3 Cl6 2.4120(13) . y
Mo3 Cl5 2.4154(13) . y
N1 C5 1.338(7) . n
N1 C1 1.344(7) . n
N2 C10 1.341(7) . n
N2 C14 1.349(7) . n
N3 C23 1.338(7) . n
N3 C19 1.348(7) . n
N4 C28 1.340(7) . n
N4 C32 1.344(7) . n
N5 C37 1.345(7) . n
N5 C41 1.346(7) . n
N6 C50 1.341(7) . n
N6 C46 1.344(6) . n
C1 C2 1.367(8) . n
C2 C3 1.372(8) . n
C3 C4 1.372(8) . n
C3 C6Y 1.532(8) . n
C3 C6 1.532(8) . n
C3 C6X 1.532(8) . n
C4 C5 1.373(8) . n
C6 C7 1.506(12) . n
C6 C9 1.510(12) . n
C6 C8 1.575(12) . n
C6X C9X 1.49(2) . n
C6X C8X 1.56(2) . n
C6X C7X 1.56(2) . n
C6Y C7Y 1.53(2) . n
C6Y C9Y 1.55(2) . n
C6Y C8Y 1.55(2) . n
C10 C11 1.381(7) . n
C11 C12 1.376(8) . n
C12 C13 1.392(9) . n
C12 C15X 1.529(8) . n
C12 C15 1.529(8) . n
C13 C14 1.374(8) . n
C15 C17 1.490(13) . n
C15 C18 1.506(15) . n
C15 C16 1.610(13) . n
C15X C16X 1.47(2) . n
C15X C18X 1.542(13) . n
C15X C17X 1.615(14) . n
C19 C20 1.376(8) . n
C20 C21 1.373(7) . n
C21 C22 1.371(7) . n
C21 C24 1.528(7) . n
C22 C23 1.365(8) . n
C24 C27 1.515(8) . n
C24 C25 1.519(9) . n
C24 C26 1.528(9) . n
C28 C29 1.365(8) . n
C29 C30 1.380(8) . n
C30 C31 1.398(8) . n
C30 C33 1.527(8) . n
C31 C32 1.368(7) . n
C33 C34 1.507(9) . n
C33 C36 1.527(9) . n
C33 C35 1.532(9) . n
C37 C38 1.363(8) . n
C38 C39 1.386(8) . n
C39 C40 1.387(8) . n
C39 C42 1.538(7) . n
C40 C41 1.368(7) . n
C42 C44 1.494(9) . n
C42 C43 1.513(9) . n
C42 C45 1.529(9) . n
C46 C47 1.386(7) . n
C47 C48 1.390(7) . n
C48 C49 1.374(8) . n
C48 C51 1.533(7) . n
C49 C50 1.369(8) . n
C51 C54 1.521(8) . n
C51 C52 1.531(9) . n
C51 C53 1.533(8) . n
O1 C58 1.401(11) . n
O1 C55 1.412(12) . n
C55 C56 1.482(14) . n
C56 C57 1.488(14) . n
C57 C58 1.480(13) . n

loop_
_geom_torsion_atom_site_label_1
_geom_torsion_atom_site_label_2
_geom_torsion_atom_site_label_3
_geom_torsion_atom_site_label_4
_geom_torsion
_geom_torsion_site_symmetry_1
_geom_torsion_site_symmetry_2
_geom_torsion_site_symmetry_3
_geom_torsion_site_symmetry_4
_geom_torsion_publ_flag
N1 Mo1 Mo2 Cl3 4.24(11) . . . . y
N2 Mo1 Mo2 Cl4 1.40(11) . . . . y
Cl1 Mo1 Mo2 N3 4.73(11) . . . . y
Cl2 Mo1 Mo2 N4 7.55(11) . . . . y
N5 Mo3 Mo3 N6 4.45(15) . . 5_566 5_566 y
Cl5 Mo3 Mo3 Cl6 -0.09(6) . . 5_566 5_566 y
